data_2203036
loop_
_publ_author_name
'Steve A. Westcott'
'Xiao-Feng He'
'Christopher M. Vogels'
'Andreas Decken'

_publ_section_title
;
 A sulfanilamide derivative containing a boronate ester group
;
_journal_issue 1
_journal_name_full 'Acta Crystallographica Section E'
_journal_page_first o115
_journal_page_last o116
_journal_paper_doi 10.1107/S1600536803028885
_journal_volume 60
_journal_year 2004
_chemical_formula_iupac 'C19 H24 B N O4 S'
_chemical_formula_moiety 'C19 H24 B N O4 S'
_chemical_formula_sum 'C19 H24 B N O4 S'
_chemical_formula_weight 373.26
_chemical_name_systematic N-[4-(4,4,5,5-tetramethyl-1,3,2-dioxaborolan-2-yl)phenyl]-p-toluenesulfonamide
_space_group_IT_number 2
_symmetry_cell_setting triclinic
_symmetry_space_group_name_Hall '-P 1'
_symmetry_space_group_name_H-M 'P -1'
_atom_sites_solution_hydrogens geom
_atom_sites_solution_primary direct
_atom_sites_solution_secondary difmap
_audit_creation_method SHELXL-97
_cell_angle_alpha 106.227(2)
_cell_angle_beta 91.189(2)
_cell_angle_gamma 105.430(2)
_cell_formula_units_Z 2
_cell_length_a 6.6990(10)
_cell_length_b 9.4253(15)
_cell_length_c 16.492(3)
_cell_measurement_reflns_used 3627
_cell_measurement_temperature 173(2)
_cell_measurement_theta_max 25.216
_cell_measurement_theta_min 2.347
_cell_volume 958.7(3)
_computing_cell_refinement SMART
_computing_data_collection 'SMART (Bruker, 1997-1999)'
_computing_data_reduction 'SAINT (Bruker, 1997-1999)'
_computing_molecular_graphics 'SHELXTL (Sheldrick, 1997)'
_computing_publication_material SHELXTL
_computing_structure_refinement 'SHELXL97 (Sheldrick, 1997)'
_computing_structure_solution 'SHELXS97 (Sheldrick, 1997)'
_diffrn_ambient_temperature 173(2)
_diffrn_measured_fraction_theta_full 0.954
_diffrn_measured_fraction_theta_max 0.886
_diffrn_measurement_device_type 'Bruker P4/SMART 1000'
_diffrn_measurement_method \w
_diffrn_radiation_monochromator graphite
_diffrn_radiation_type MoK\a
_diffrn_radiation_wavelength 0.71073
_diffrn_reflns_av_R_equivalents 0.0190
_diffrn_reflns_av_sigmaI/netI 0.0293
_diffrn_reflns_limit_h_max 7
_diffrn_reflns_limit_h_min -7
_diffrn_reflns_limit_k_max 10
_diffrn_reflns_limit_k_min -11
_diffrn_reflns_limit_l_max 19
_diffrn_reflns_limit_l_min -19
_diffrn_reflns_number 4525
_diffrn_reflns_theta_full 24.00
_diffrn_reflns_theta_max 25.00
_diffrn_reflns_theta_min 2.32
_diffrn_standards_decay_% 0
_diffrn_standards_interval_count 0
_diffrn_standards_interval_time 0
_diffrn_standards_number 0
_exptl_absorpt_coefficient_mu 0.192
_exptl_absorpt_correction_type none
_exptl_crystal_colour Colourless
_exptl_crystal_density_diffrn 1.293
_exptl_crystal_density_method 'not measured'
_exptl_crystal_description Cube
_exptl_crystal_F_000 396
_exptl_crystal_size_max 0.45
_exptl_crystal_size_mid 0.4
_exptl_crystal_size_min 0.4
_refine_diff_density_max 0.396
_refine_diff_density_min -0.250
_refine_ls_extinction_method none
_refine_ls_goodness_of_fit_ref 1.047
_refine_ls_hydrogen_treatment constr
_refine_ls_matrix_type full
_refine_ls_number_parameters 240
_refine_ls_number_reflns 2986
_refine_ls_number_restraints 0
_refine_ls_restrained_S_all 1.047
_refine_ls_R_factor_all 0.0417
_refine_ls_R_factor_gt 0.0398
_refine_ls_shift/su_max 0.000
_refine_ls_shift/su_mean 0.000
_refine_ls_structure_factor_coef Fsqd
_refine_ls_weighting_details 'calc w = 1/[\s^2^(Fo^2^)+(0.0406P)^2^+0.7629P] where P = (Fo^2^+2Fc^2^)/3'
_refine_ls_weighting_scheme calc
_refine_ls_wR_factor_gt 0.1008
_refine_ls_wR_factor_ref 0.1022
_reflns_number_gt 2829
_reflns_number_total 2986
_reflns_threshold_expression I>2\s(I)
_cod_data_source_file ac6076.cif
_cod_data_source_block I
_cod_database_code 2203036
_cod_database_fobs_code 2203036

loop_
_symmetry_equiv_pos_as_xyz
'x, y, z'
'-x, -y, -z'

loop_
_atom_site_label
_atom_site_fract_x
_atom_site_fract_y
_atom_site_fract_z
_atom_site_U_iso_or_equiv
_atom_site_adp_type
_atom_site_calc_flag
_atom_site_refinement_flags
_atom_site_occupancy
_atom_site_type_symbol
B 0.2511(4) 0.2667(3) 0.01965(14) 0.0292(5) Uani d . 1 B
O1 0.0441(2) 0.24174(17) -0.00330(8) 0.0353(3) Uani d . 1 O
C2 0.0176(3) 0.2152(2) -0.09532(12) 0.0308(4) Uani d . 1 C
C3 0.2209(3) 0.1712(2) -0.12469(12) 0.0295(4) Uani d . 1 C
O4 0.3666(2) 0.24213(17) -0.04729(8) 0.0339(3) Uani d . 1 O
C5 -0.1838(3) 0.0896(3) -0.13119(16) 0.0469(6) Uani d . 1 C
H5A -0.1827 -0.0018 -0.1141 0.070 Uiso calc R 1 H
H5B -0.1973 0.0631 -0.1933 0.070 Uiso calc R 1 H
H5C -0.3017 0.1263 -0.1094 0.070 Uiso calc R 1 H
C6 0.0036(4) 0.3658(3) -0.10864(15) 0.0454(6) Uani d . 1 C
H6A -0.1137 0.3948 -0.0809 0.068 Uiso calc R 1 H
H6B -0.0176 0.3527 -0.1696 0.068 Uiso calc R 1 H
H6C 0.1330 0.4469 -0.0840 0.068 Uiso calc R 1 H
C7 0.1967(4) -0.0012(3) -0.14860(15) 0.0422(5) Uani d . 1 C
H7A 0.3336 -0.0192 -0.1556 0.063 Uiso calc R 1 H
H7B 0.1063 -0.0532 -0.2020 0.063 Uiso calc R 1 H
H7C 0.1345 -0.0421 -0.1036 0.063 Uiso calc R 1 H
C8 0.3182(4) 0.2370(3) -0.19373(14) 0.0407(5) Uani d . 1 C
H8A 0.3491 0.3495 -0.1745 0.061 Uiso calc R 1 H
H8B 0.2209 0.1953 -0.2455 0.061 Uiso calc R 1 H
H8C 0.4474 0.2086 -0.2056 0.061 Uiso calc R 1 H
C9 0.3418(3) 0.3161(2) 0.11451(12) 0.0284(4) Uani d . 1 C
C10 0.2229(3) 0.3655(2) 0.17991(12) 0.0301(4) Uani d . 1 C
H10 0.0890 0.3735 0.1657 0.036 Uiso calc R 1 H
C11 0.2958(3) 0.4030(2) 0.26483(12) 0.0300(4) Uani d . 1 C
H11 0.2115 0.4343 0.3081 0.036 Uiso calc R 1 H
C12 0.4940(3) 0.3943(2) 0.28613(12) 0.0266(4) Uani d . 1 C
C13 0.6161(3) 0.3459(2) 0.22247(12) 0.0292(4) Uani d . 1 C
H13 0.7510 0.3399 0.2369 0.035 Uiso calc R 1 H
C14 0.5392(3) 0.3067(2) 0.13781(12) 0.0297(4) Uani d . 1 C
H14 0.6224 0.2727 0.0947 0.036 Uiso calc R 1 H
N 0.5682(3) 0.44014(18) 0.37433(10) 0.0288(4) Uani d . 1 N
H0 0.5631 0.5308 0.4064 0.035 Uiso calc R 1 H
S 0.66164(7) 0.33328(6) 0.41843(3) 0.02776(16) Uani d . 1 S
O5 0.8379(2) 0.29993(17) 0.37809(9) 0.0353(3) Uani d . 1 O
O6 0.6892(2) 0.41461(17) 0.50803(8) 0.0351(3) Uani d . 1 O
C15 0.4642(3) 0.1568(2) 0.40130(12) 0.0277(4) Uani d . 1 C
C16 0.2619(3) 0.1591(2) 0.41651(14) 0.0355(5) Uani d . 1 C
H16 0.2261 0.2535 0.4316 0.043 Uiso calc R 1 H
C17 0.1134(3) 0.0212(3) 0.40925(14) 0.0382(5) Uani d . 1 C
H17 -0.0255 0.0222 0.4192 0.046 Uiso calc R 1 H
C18 0.1607(3) -0.1191(2) 0.38780(12) 0.0336(5) Uani d . 1 C
C19 0.3643(4) -0.1174(3) 0.37149(14) 0.0394(5) Uani d . 1 C
H19 0.4004 -0.2116 0.3559 0.047 Uiso calc R 1 H
C20 0.5152(3) 0.0194(2) 0.37757(13) 0.0354(5) Uani d . 1 C
H20 0.6530 0.0185 0.3655 0.043 Uiso calc R 1 H
C21 -0.0020(4) -0.2681(3) 0.38253(15) 0.0437(6) Uani d . 1 C
H21A -0.1365 -0.2478 0.3934 0.066 Uiso calc R 1 H
H21B 0.0388 -0.3127 0.4250 0.066 Uiso calc R 1 H
H21C -0.0138 -0.3405 0.3257 0.066 Uiso calc R 1 H

loop_
_atom_site_aniso_label
_atom_site_aniso_U_11
_atom_site_aniso_U_22
_atom_site_aniso_U_33
_atom_site_aniso_U_12
_atom_site_aniso_U_13
_atom_site_aniso_U_23
B 0.0327(12) 0.0245(11) 0.0319(12) 0.0078(9) 0.0033(9) 0.0107(9)
O1 0.0334(8) 0.0480(9) 0.0276(7) 0.0150(7) 0.0034(6) 0.0128(6)
C2 0.0343(11) 0.0347(11) 0.0250(10) 0.0124(9) 0.0000(8) 0.0091(8)
C3 0.0324(11) 0.0289(10) 0.0246(10) 0.0077(8) -0.0030(8) 0.0053(8)
O4 0.0307(7) 0.0432(8) 0.0250(7) 0.0099(6) -0.0007(6) 0.0065(6)
C5 0.0331(12) 0.0518(14) 0.0515(14) 0.0114(11) -0.0029(10) 0.0095(12)
C6 0.0628(16) 0.0465(14) 0.0399(13) 0.0313(12) 0.0106(11) 0.0175(11)
C7 0.0401(12) 0.0324(12) 0.0513(14) 0.0125(10) 0.0013(10) 0.0060(10)
C8 0.0451(13) 0.0464(13) 0.0328(11) 0.0147(11) 0.0070(10) 0.0135(10)
C9 0.0320(10) 0.0240(10) 0.0296(10) 0.0064(8) 0.0033(8) 0.0098(8)
C10 0.0295(10) 0.0311(11) 0.0317(11) 0.0099(8) 0.0019(8) 0.0113(9)
C11 0.0313(10) 0.0318(11) 0.0290(10) 0.0109(8) 0.0073(8) 0.0103(8)
C12 0.0299(10) 0.0225(9) 0.0264(10) 0.0042(8) 0.0028(8) 0.0085(8)
C13 0.0266(10) 0.0300(10) 0.0310(10) 0.0070(8) 0.0021(8) 0.0098(8)
C14 0.0336(11) 0.0278(10) 0.0280(10) 0.0079(8) 0.0066(8) 0.0091(8)
N 0.0350(9) 0.0234(8) 0.0241(8) 0.0065(7) 0.0002(7) 0.0027(7)
S 0.0258(3) 0.0315(3) 0.0239(3) 0.0076(2) -0.00044(19) 0.0057(2)
O5 0.0271(7) 0.0414(8) 0.0356(8) 0.0094(6) 0.0024(6) 0.0089(6)
O6 0.0344(8) 0.0410(8) 0.0270(7) 0.0115(6) -0.0038(6) 0.0053(6)
C15 0.0294(10) 0.0323(11) 0.0225(9) 0.0099(8) 0.0008(8) 0.0090(8)
C16 0.0329(11) 0.0340(11) 0.0437(12) 0.0133(9) 0.0055(9) 0.0145(9)
C17 0.0280(11) 0.0426(13) 0.0483(13) 0.0102(9) 0.0044(9) 0.0200(10)
C18 0.0373(11) 0.0353(11) 0.0272(10) 0.0062(9) -0.0026(8) 0.0121(9)
C19 0.0455(13) 0.0331(12) 0.0415(13) 0.0157(10) 0.0045(10) 0.0094(10)
C20 0.0315(11) 0.0358(12) 0.0400(12) 0.0130(9) 0.0050(9) 0.0093(9)
C21 0.0450(13) 0.0408(13) 0.0431(13) 0.0036(10) -0.0030(10) 0.0177(10)

loop_
_atom_type_symbol
_atom_type_description
_atom_type_scat_dispersion_real
_atom_type_scat_dispersion_imag
_atom_type_scat_source
C C 0.0033 0.0016 'International Tables Vol C Tables 4.2.6.8 and 6.1.1.4'
H H 0.0000 0.0000 'International Tables Vol C Tables 4.2.6.8 and 6.1.1.4'
B B 0.0013 0.0007 'International Tables Vol C Tables 4.2.6.8 and 6.1.1.4'
N N 0.0061 0.0033 'International Tables Vol C Tables 4.2.6.8 and 6.1.1.4'
O O 0.0106 0.0060 'International Tables Vol C Tables 4.2.6.8 and 6.1.1.4'
S S 0.1246 0.1234 'International Tables Vol C Tables 4.2.6.8 and 6.1.1.4'

loop_
_geom_angle_atom_site_label_1
_geom_angle_atom_site_label_2
_geom_angle_atom_site_label_3
_geom_angle
O4 B O1 114.03(18)
O4 B C9 123.96(19)
O1 B C9 122.00(18)
B O1 C2 107.52(15)
O1 C2 C5 108.35(17)
O1 C2 C6 106.62(16)
C5 C2 C6 110.00(19)
O1 C2 C3 102.52(14)
C5 C2 C3 114.94(17)
C6 C2 C3 113.70(17)
O4 C3 C8 107.77(16)
O4 C3 C7 106.41(16)
C8 C3 C7 110.26(18)
O4 C3 C2 102.79(14)
C8 C3 C2 115.22(17)
C7 C3 C2 113.57(17)
B O4 C3 107.32(15)
C2 C5 H5A 109.5
C2 C5 H5B 109.5
H5A C5 H5B 109.5
C2 C5 H5C 109.5
H5A C5 H5C 109.5
H5B C5 H5C 109.5
C2 C6 H6A 109.5
C2 C6 H6B 109.5
H6A C6 H6B 109.5
C2 C6 H6C 109.5
H6A C6 H6C 109.5
H6B C6 H6C 109.5
C3 C7 H7A 109.5
C3 C7 H7B 109.5
H7A C7 H7B 109.5
C3 C7 H7C 109.5
H7A C7 H7C 109.5
H7B C7 H7C 109.5
C3 C8 H8A 109.5
C3 C8 H8B 109.5
H8A C8 H8B 109.5
C3 C8 H8C 109.5
H8A C8 H8C 109.5
H8B C8 H8C 109.5
C14 C9 C10 117.55(18)
C14 C9 B 121.88(18)
C10 C9 B 120.51(18)
C11 C10 C9 121.72(18)
C11 C10 H10 119.1
C9 C10 H10 119.1
C10 C11 C12 119.44(18)
C10 C11 H11 120.3
C12 C11 H11 120.3
C13 C12 C11 120.13(18)
C13 C12 N 121.79(17)
C11 C12 N 118.06(17)
C14 C13 C12 119.58(18)
C14 C13 H13 120.2
C12 C13 H13 120.2
C13 C14 C9 121.56(18)
C13 C14 H14 119.2
C9 C14 H14 119.2
C12 N S 123.50(13)
C12 N H0 118.3
S N H0 118.3
O5 S O6 118.71(8)
O5 S N 110.24(9)
O6 S N 104.20(8)
O5 S C15 108.00(9)
O6 S C15 108.10(9)
N S C15 107.02(9)
C20 C15 C16 120.69(19)
C20 C15 S 119.75(16)
C16 C15 S 119.46(15)
C17 C16 C15 118.66(19)
C17 C16 H16 120.7
C15 C16 H16 120.7
C16 C17 C18 122.2(2)
C16 C17 H17 118.9
C18 C17 H17 118.9
C19 C18 C17 117.61(19)
C19 C18 C21 120.9(2)
C17 C18 C21 121.5(2)
C20 C19 C18 121.2(2)
C20 C19 H19 119.4
C18 C19 H19 119.4
C15 C20 C19 119.7(2)
C15 C20 H20 120.2
C19 C20 H20 120.2
C18 C21 H21A 109.5
C18 C21 H21B 109.5
H21A C21 H21B 109.5
C18 C21 H21C 109.5
H21A C21 H21C 109.5
H21B C21 H21C 109.5

loop_
_geom_bond_atom_site_label_1
_geom_bond_atom_site_label_2
_geom_bond_distance
B O4 1.364(3)
B O1 1.370(3)
B C9 1.561(3)
O1 C2 1.466(2)
C2 C5 1.516(3)
C2 C6 1.522(3)
C2 C3 1.574(3)
C3 O4 1.467(2)
C3 C8 1.522(3)
C3 C7 1.523(3)
C5 H5A 0.9800
C5 H5B 0.9800
C5 H5C 0.9800
C6 H6A 0.9800
C6 H6B 0.9800
C6 H6C 0.9800
C7 H7A 0.9800
C7 H7B 0.9800
C7 H7C 0.9800
C8 H8A 0.9800
C8 H8B 0.9800
C8 H8C 0.9800
C9 C14 1.402(3)
C9 C10 1.402(3)
C10 C11 1.388(3)
C10 H10 0.9500
C11 C12 1.396(3)
C11 H11 0.9500
C12 C13 1.395(3)
C12 N 1.433(2)
C13 C14 1.390(3)
C13 H13 0.9500
C14 H14 0.9500
N S 1.6311(17)
N H0 0.8800
S O5 1.4316(15)
S O6 1.4441(14)
S C15 1.774(2)
C15 C20 1.380(3)
C15 C16 1.388(3)
C16 C17 1.383(3)
C16 H16 0.9500
C17 C18 1.393(3)
C17 H17 0.9500
C18 C19 1.392(3)
C18 C21 1.510(3)
C19 C20 1.388(3)
C19 H19 0.9500
C20 H20 0.9500
C21 H21A 0.9800
C21 H21B 0.9800
C21 H21C 0.9800

loop_
_cod_related_entry_id
_cod_related_entry_database
_cod_related_entry_code
1 ChemSpider 10181516
